data_4071058
loop_
_publ_author_name
'Schr\"oder, Kai'
'Haase, Detlev'
'Saak, Wolfgang'
'Beckhaus, Ruediger'
'Kretschmer, Winfried P.'
'L\"utzen, Arne'

_publ_section_title
;
 Tetrabenzo[a,c,g,i]fluorenyltitanium(III) and -(IV) Complexes: Syntheses,
 Reactions, and Catalytic Application
;
_journal_issue 8
_journal_name_full Organometallics
_journal_page_first 1859
_journal_paper_doi 10.1021/om7012293
_journal_volume 27
_journal_year 2008
_chemical_formula_sum 'C50.5 H34 Cl2 O Ti'
_chemical_formula_weight 775.58
_chemical_name_systematic
; 
 ? 
;
_space_group_IT_number 2
_symmetry_cell_setting triclinic
_symmetry_space_group_name_Hall '-P 1'
_symmetry_space_group_name_H-M 'P -1'
_atom_sites_solution_hydrogens geom
_atom_sites_solution_primary direct
_atom_sites_solution_secondary difmap
_audit_creation_method SHELXL-97
_cell_angle_alpha 92.982(10)
_cell_angle_beta 95.251(10)
_cell_angle_gamma 109.988(10)
_cell_formula_units_Z 2
_cell_length_a 9.5715(8)
_cell_length_b 12.8182(10)
_cell_length_c 16.3538(14)
_cell_measurement_temperature 153(2)
_cell_volume 1870.2(3)
_computing_cell_refinement 'IPDS (Stoe, 1999)'
_computing_data_collection 'IPDS (Stoe, 1999)'
_computing_data_reduction 'XRED (Stoe, 1997)'
_computing_molecular_graphics 'Ortep-3 for Windows (Farrugia, 1997)'
_computing_publication_material 'SHELX-97 (Sheldrick, 1997)'
_computing_structure_refinement 'SHELXL-97 (Sheldrick, 1997)'
_computing_structure_solution 'SHELXS-97 (Sheldrick, 1990)'
_diffrn_ambient_temperature 153(2)
_diffrn_measured_fraction_theta_full 0.940
_diffrn_measured_fraction_theta_max 0.927
_diffrn_measurement_device_type 'Stoe IPDS'
_diffrn_radiation_monochromator graphite
_diffrn_radiation_source 'fine-focus sealed tube'
_diffrn_radiation_type MoK\a
_diffrn_radiation_wavelength 0.71073
_diffrn_reflns_av_R_equivalents 0.0362
_diffrn_reflns_av_sigmaI/netI 0.0416
_diffrn_reflns_limit_h_max 11
_diffrn_reflns_limit_h_min -11
_diffrn_reflns_limit_k_max 15
_diffrn_reflns_limit_k_min -15
_diffrn_reflns_limit_l_max 20
_diffrn_reflns_limit_l_min -20
_diffrn_reflns_number 17200
_diffrn_reflns_theta_full 25.00
_diffrn_reflns_theta_max 26.06
_diffrn_reflns_theta_min 2.02
_exptl_absorpt_coefficient_mu 0.412
_exptl_absorpt_correction_T_max 0.9296
_exptl_absorpt_correction_T_min 0.8364
_exptl_absorpt_correction_type numerical
_exptl_absorpt_process_details 'XRED (Stoe, 1997)'
_exptl_crystal_colour red
_exptl_crystal_density_diffrn 1.377
_exptl_crystal_density_method 'not measured'
_exptl_crystal_description prism
_exptl_crystal_F_000 802
_exptl_crystal_size_max 0.45
_exptl_crystal_size_mid 0.44
_exptl_crystal_size_min 0.18
_refine_diff_density_max 1.397
_refine_diff_density_min -0.475
_refine_diff_density_rms 0.066
_refine_ls_extinction_method none
_refine_ls_goodness_of_fit_ref 0.994
_refine_ls_hydrogen_treatment constr
_refine_ls_matrix_type full
_refine_ls_number_parameters 476
_refine_ls_number_reflns 6865
_refine_ls_number_restraints 0
_refine_ls_restrained_S_all 0.994
_refine_ls_R_factor_all 0.0534
_refine_ls_R_factor_gt 0.0401
_refine_ls_shift/su_max 0.000
_refine_ls_shift/su_mean 0.000
_refine_ls_structure_factor_coef Fsqd
_refine_ls_weighting_details 'calc w=1/[\s^2^(Fo^2^)+(0.0801P)^2^+0.0000P] where P=(Fo^2^+2Fc^2^)/3'
_refine_ls_weighting_scheme calc
_refine_ls_wR_factor_gt 0.1083
_refine_ls_wR_factor_ref 0.1141
_reflns_number_gt 5378
_reflns_number_total 6865
_reflns_threshold_expression >2sigma(I)
_cod_data_source_file om7012293-file007.cif
_cod_data_source_block DCP252
_cod_original_sg_symbol_H-M P-1
_cod_original_formula_sum 'C50.50 H34 Cl2 O Ti'
_cod_database_code 4071058

loop_
_symmetry_equiv_pos_as_xyz
'x, y, z'
'-x, -y, -z'

loop_
_atom_site_label
_atom_site_type_symbol
_atom_site_fract_x
_atom_site_fract_y
_atom_site_fract_z
_atom_site_U_iso_or_equiv
_atom_site_adp_type
_atom_site_occupancy
_atom_site_symmetry_multiplicity
_atom_site_calc_flag
_atom_site_refinement_flags
_atom_site_disorder_assembly
_atom_site_disorder_group
Ti1 Ti 0.35047(4) 0.33425(3) 0.23736(2) 0.01706(11) Uani 1 1 d . . .
Cl1 Cl 0.29258(7) 0.38353(5) 0.11213(3) 0.03050(15) Uani 1 1 d . . .
Cl2 Cl 0.12631(6) 0.25222(4) 0.28286(3) 0.02643(14) Uani 1 1 d . . .
O1 O 0.41039(16) 0.21886(12) 0.21532(8) 0.0192(3) Uani 1 1 d . . .
C1 C 0.5915(2) 0.45196(17) 0.28578(12) 0.0213(4) Uani 1 1 d . . .
H1 H 0.6690 0.4381 0.2599 0.026 Uiso 1 1 calc R . .
C2 C 0.5281(2) 0.40180(17) 0.35554(12) 0.0203(4) Uani 1 1 d . . .
C3 C 0.4083(2) 0.43834(16) 0.37210(11) 0.0187(4) Uani 1 1 d . . .
C4 C 0.3957(2) 0.51247(16) 0.30914(11) 0.0175(4) Uani 1 1 d . . .
C5 C 0.5183(2) 0.52618(17) 0.26203(12) 0.0189(4) Uani 1 1 d . . .
C6 C 0.5791(3) 0.33090(17) 0.40827(13) 0.0236(5) Uani 1 1 d . . .
C7 C 0.7065(3) 0.3055(2) 0.39466(15) 0.0307(5) Uani 1 1 d . . .
H7 H 0.7542 0.3273 0.3467 0.037 Uiso 1 1 calc R . .
C8 C 0.7636(3) 0.2487(2) 0.45087(18) 0.0418(7) Uani 1 1 d . . .
H8 H 0.8491 0.2303 0.4412 0.050 Uiso 1 1 calc R . .
C9 C 0.6940(4) 0.2189(2) 0.52162(17) 0.0448(8) Uani 1 1 d . . .
H9 H 0.7344 0.1818 0.5611 0.054 Uiso 1 1 calc R . .
C10 C 0.5682(3) 0.2424(2) 0.53510(16) 0.0369(6) Uani 1 1 d . . .
H10 H 0.5226 0.2209 0.5837 0.044 Uiso 1 1 calc R . .
C11 C 0.5047(3) 0.29792(18) 0.47812(13) 0.0277(5) Uani 1 1 d . . .
C12 C 0.3756(3) 0.32852(17) 0.49373(12) 0.0246(5) Uani 1 1 d . . .
C13 C 0.2920(3) 0.28778(19) 0.55954(14) 0.0349(6) Uani 1 1 d . . .
H13 H 0.3151 0.2340 0.5906 0.042 Uiso 1 1 calc R . .
C14 C 0.1794(3) 0.3231(2) 0.57996(14) 0.0365(6) Uani 1 1 d . . .
H14 H 0.1227 0.2917 0.6230 0.044 Uiso 1 1 calc R . .
C15 C 0.1479(3) 0.4051(2) 0.53752(13) 0.0307(5) Uani 1 1 d . . .
H15 H 0.0735 0.4331 0.5535 0.037 Uiso 1 1 calc R . .
C16 C 0.2254(3) 0.44579(18) 0.47197(12) 0.0248(5) Uani 1 1 d . . .
H16 H 0.2052 0.5034 0.4443 0.030 Uiso 1 1 calc R . .
C17 C 0.3325(2) 0.40448(17) 0.44522(12) 0.0215(5) Uani 1 1 d . . .
C18 C 0.2915(2) 0.56989(16) 0.28610(11) 0.0190(4) Uani 1 1 d . . .
C19 C 0.1423(3) 0.53440(18) 0.30410(12) 0.0216(5) Uani 1 1 d . . .
H19 H 0.1042 0.4683 0.3310 0.026 Uiso 1 1 calc R . .
C20 C 0.0501(3) 0.59371(19) 0.28343(13) 0.0271(5) Uani 1 1 d . . .
H20 H -0.0502 0.5684 0.2962 0.033 Uiso 1 1 calc R . .
C21 C 0.1040(3) 0.6906(2) 0.24389(15) 0.0339(6) Uani 1 1 d . . .
H21 H 0.0433 0.7347 0.2333 0.041 Uiso 1 1 calc R . .
C22 C 0.2465(3) 0.7223(2) 0.22017(14) 0.0311(5) Uani 1 1 d . . .
H22 H 0.2810 0.7869 0.1912 0.037 Uiso 1 1 calc R . .
C23 C 0.3411(3) 0.66217(17) 0.23748(12) 0.0222(5) Uani 1 1 d . . .
C24 C 0.4835(3) 0.68718(17) 0.20144(12) 0.0225(5) Uani 1 1 d . . .
C25 C 0.5410(3) 0.78172(19) 0.15744(13) 0.0312(6) Uani 1 1 d . . .
H25 H 0.4924 0.8351 0.1552 0.037 Uiso 1 1 calc R . .
C26 C 0.6670(3) 0.7974(2) 0.11768(14) 0.0365(6) Uani 1 1 d . . .
H26 H 0.7045 0.8619 0.0889 0.044 Uiso 1 1 calc R . .
C27 C 0.7389(3) 0.7208(2) 0.11921(14) 0.0352(6) Uani 1 1 d . . .
H27 H 0.8229 0.7309 0.0897 0.042 Uiso 1 1 calc R . .
C28 C 0.6882(3) 0.6290(2) 0.16393(13) 0.0292(5) Uani 1 1 d . . .
H28 H 0.7387 0.5769 0.1661 0.035 Uiso 1 1 calc R . .
C29 C 0.5620(2) 0.61316(18) 0.20602(12) 0.0215(5) Uani 1 1 d . . .
C30 C 0.4961(2) 0.15454(17) 0.22913(12) 0.0194(4) Uani 1 1 d . . .
C31 C 0.4456(3) 0.06623(17) 0.27939(13) 0.0230(5) Uani 1 1 d . . .
C32 C 0.5399(3) 0.0078(2) 0.30098(15) 0.0312(5) Uani 1 1 d . . .
H32 H 0.5094 -0.0506 0.3361 0.037 Uiso 1 1 calc R . .
C33 C 0.6784(3) 0.0339(2) 0.27171(16) 0.0347(6) Uani 1 1 d . . .
H33 H 0.7429 -0.0054 0.2881 0.042 Uiso 1 1 calc R . .
C34 C 0.7230(3) 0.1168(2) 0.21892(14) 0.0290(5) Uani 1 1 d . . .
H34 H 0.8161 0.1313 0.1975 0.035 Uiso 1 1 calc R . .
C35 C 0.6339(2) 0.17962(18) 0.19643(13) 0.0234(5) Uani 1 1 d . . .
C36 C 0.2954(3) 0.03328(17) 0.30863(13) 0.0234(5) Uani 1 1 d . . .
C37 C 0.2803(3) 0.0309(2) 0.39234(15) 0.0333(6) Uani 1 1 d . . .
H37 H 0.3672 0.0551 0.4314 0.040 Uiso 1 1 calc R . .
C38 C 0.1397(4) -0.0064(2) 0.41952(18) 0.0450(7) Uani 1 1 d . . .
H38 H 0.1309 -0.0072 0.4769 0.054 Uiso 1 1 calc R . .
C39 C 0.0132(3) -0.0423(2) 0.36344(19) 0.0426(7) Uani 1 1 d . . .
H39 H -0.0830 -0.0680 0.3820 0.051 Uiso 1 1 calc R . .
C40 C 0.0259(3) -0.0409(2) 0.28060(18) 0.0394(6) Uani 1 1 d . . .
H40 H -0.0615 -0.0662 0.2419 0.047 Uiso 1 1 calc R . .
C41 C 0.1662(3) -0.0026(2) 0.25304(15) 0.0303(5) Uani 1 1 d . . .
H41 H 0.1739 -0.0010 0.1956 0.036 Uiso 1 1 calc R . .
C42 C 0.6899(3) 0.27138(19) 0.14233(12) 0.0236(5) Uani 1 1 d . . .
C43 C 0.5981(3) 0.2918(2) 0.07845(13) 0.0286(5) Uani 1 1 d . . .
H43 H 0.4951 0.2469 0.0691 0.034 Uiso 1 1 calc R . .
C44 C 0.6557(3) 0.3771(2) 0.02828(13) 0.0324(6) Uani 1 1 d . . .
H44 H 0.5915 0.3908 -0.0144 0.039 Uiso 1 1 calc R . .
C45 C 0.8062(3) 0.4423(2) 0.04025(14) 0.0335(6) Uani 1 1 d . . .
H45 H 0.8456 0.4996 0.0053 0.040 Uiso 1 1 calc R . .
C46 C 0.8988(3) 0.4234(2) 0.10335(14) 0.0314(5) Uani 1 1 d . . .
H46 H 1.0019 0.4683 0.1121 0.038 Uiso 1 1 calc R . .
C47 C 0.8415(3) 0.3390(2) 0.15390(13) 0.0267(5) Uani 1 1 d . . .
H47 H 0.9061 0.3268 0.1971 0.032 Uiso 1 1 calc R . .
C48 C -0.1056(4) 0.0181(4) -0.0118(3) 0.073(2) Uiso 0.50 1 d PG A -1
C49 C -0.1072(4) -0.0848(4) -0.0442(3) 0.0436(13) Uiso 0.50 1 d PG A -1
H49 H -0.1954 -0.1356 -0.0750 0.052 Uiso 0.50 1 calc PR A -1
C50 C 0.0203(5) -0.1133(3) -0.0316(3) 0.0557(17) Uiso 0.50 1 d PG A -1
H50 H 0.0192 -0.1836 -0.0538 0.067 Uiso 0.50 1 calc PR A -1
C51 C 0.1494(4) -0.0389(4) 0.0133(3) 0.070(2) Uiso 0.50 1 d PG A -1
H51 H 0.2365 -0.0584 0.0219 0.083 Uiso 0.50 1 calc PR A -1
C52 C 0.1510(4) 0.0640(4) 0.0458(3) 0.0420(13) Uiso 0.50 1 d PG A -1
H52 H 0.2392 0.1148 0.0765 0.050 Uiso 0.50 1 calc PR A -1
C53 C 0.0235(5) 0.0925(3) 0.0332(3) 0.0473(14) Uiso 0.50 1 d PG A -1
H53 H 0.0246 0.1628 0.0554 0.057 Uiso 0.50 1 calc PR A -1
C54 C -0.2662(13) 0.0564(10) -0.0269(7) 0.108(3) Uiso 0.50 1 d P A -1
H54A H -0.2446 0.1310 0.0004 0.162 Uiso 0.50 1 calc PR A -1
H54B H -0.3492 0.0027 -0.0035 0.162 Uiso 0.50 1 calc PR A -1
H54C H -0.2938 0.0568 -0.0861 0.162 Uiso 0.50 1 calc PR A -1

loop_
_atom_site_aniso_label
_atom_site_aniso_U_11
_atom_site_aniso_U_22
_atom_site_aniso_U_33
_atom_site_aniso_U_23
_atom_site_aniso_U_13
_atom_site_aniso_U_12
Ti1 0.0156(2) 0.01580(19) 0.01938(18) 0.00150(13) -0.00184(13) 0.00591(15)
Cl1 0.0386(3) 0.0272(3) 0.0237(3) 0.0034(2) -0.0093(2) 0.0120(3)
Cl2 0.0164(3) 0.0214(3) 0.0396(3) -0.0012(2) 0.0027(2) 0.0048(2)
O1 0.0169(7) 0.0185(7) 0.0223(7) 0.0024(5) 0.0011(5) 0.0067(6)
C1 0.0151(10) 0.0207(10) 0.0244(10) -0.0006(8) -0.0015(8) 0.0029(9)
C2 0.0183(11) 0.0174(10) 0.0210(9) -0.0002(8) -0.0049(8) 0.0029(9)
C3 0.0183(10) 0.0158(9) 0.0186(9) -0.0001(7) -0.0029(8) 0.0030(8)
C4 0.0186(10) 0.0151(9) 0.0168(9) 0.0002(7) -0.0006(7) 0.0040(8)
C5 0.0176(10) 0.0163(10) 0.0197(9) -0.0015(7) -0.0018(7) 0.0033(8)
C6 0.0240(12) 0.0164(10) 0.0263(10) -0.0009(8) -0.0091(8) 0.0051(9)
C7 0.0277(13) 0.0263(12) 0.0364(12) -0.0029(9) -0.0106(10) 0.0117(11)
C8 0.0382(15) 0.0316(13) 0.0562(16) -0.0037(12) -0.0178(13) 0.0199(12)
C9 0.0559(19) 0.0285(13) 0.0474(15) 0.0085(11) -0.0194(13) 0.0172(13)
C10 0.0464(17) 0.0253(12) 0.0363(13) 0.0103(10) -0.0095(11) 0.0115(12)
C11 0.0340(13) 0.0151(10) 0.0278(11) 0.0031(8) -0.0088(9) 0.0035(10)
C12 0.0306(13) 0.0164(10) 0.0217(10) 0.0030(8) -0.0020(8) 0.0029(9)
C13 0.0524(17) 0.0200(11) 0.0278(11) 0.0099(9) 0.0053(11) 0.0056(11)
C14 0.0496(17) 0.0272(12) 0.0278(11) 0.0077(9) 0.0161(11) 0.0034(12)
C15 0.0347(14) 0.0270(12) 0.0251(11) 0.0010(9) 0.0084(9) 0.0030(11)
C16 0.0281(12) 0.0219(11) 0.0199(10) 0.0013(8) 0.0000(8) 0.0035(9)
C17 0.0230(11) 0.0168(10) 0.0191(9) 0.0028(7) -0.0008(8) 0.0002(9)
C18 0.0243(11) 0.0160(9) 0.0159(9) -0.0007(7) 0.0007(8) 0.0071(9)
C19 0.0251(12) 0.0196(10) 0.0197(9) 0.0008(8) 0.0014(8) 0.0076(9)
C20 0.0262(12) 0.0303(12) 0.0276(11) -0.0008(9) 0.0027(9) 0.0140(10)
C21 0.0384(15) 0.0336(13) 0.0393(13) 0.0056(10) 0.0023(10) 0.0250(12)
C22 0.0394(15) 0.0234(11) 0.0354(12) 0.0091(9) 0.0038(10) 0.0163(11)
C23 0.0271(12) 0.0176(10) 0.0213(10) 0.0015(8) 0.0010(8) 0.0076(9)
C24 0.0284(12) 0.0182(10) 0.0177(9) 0.0009(8) 0.0005(8) 0.0047(9)
C25 0.0395(14) 0.0228(11) 0.0283(11) 0.0070(9) 0.0024(10) 0.0066(11)
C26 0.0404(15) 0.0311(13) 0.0311(12) 0.0118(10) 0.0072(10) 0.0015(12)
C27 0.0317(14) 0.0395(14) 0.0274(11) 0.0066(10) 0.0093(10) 0.0016(12)
C28 0.0265(12) 0.0331(12) 0.0264(11) 0.0045(9) 0.0050(9) 0.0075(11)
C29 0.0223(11) 0.0209(10) 0.0167(9) 0.0009(8) -0.0001(8) 0.0023(9)
C30 0.0186(11) 0.0184(10) 0.0218(9) -0.0005(7) -0.0004(8) 0.0079(9)
C31 0.0222(12) 0.0181(10) 0.0289(10) 0.0014(8) 0.0018(8) 0.0077(9)
C32 0.0281(13) 0.0251(12) 0.0449(13) 0.0114(10) 0.0076(10) 0.0132(11)
C33 0.0287(14) 0.0325(13) 0.0501(14) 0.0086(11) 0.0034(11) 0.0196(11)
C34 0.0193(12) 0.0313(12) 0.0388(12) 0.0020(10) 0.0061(9) 0.0113(10)
C35 0.0192(11) 0.0249(11) 0.0244(10) -0.0017(8) 0.0001(8) 0.0066(9)
C36 0.0241(12) 0.0117(9) 0.0362(11) 0.0055(8) 0.0063(9) 0.0072(9)
C37 0.0355(14) 0.0296(12) 0.0379(13) 0.0079(10) 0.0093(10) 0.0135(11)
C38 0.0518(18) 0.0440(16) 0.0490(15) 0.0196(13) 0.0265(13) 0.0219(14)
C39 0.0315(15) 0.0289(13) 0.0723(19) 0.0163(12) 0.0255(13) 0.0103(12)
C40 0.0243(13) 0.0243(12) 0.0677(18) -0.0012(11) 0.0039(12) 0.0069(11)
C41 0.0252(13) 0.0252(12) 0.0402(13) 0.0002(9) 0.0037(10) 0.0088(10)
C42 0.0213(11) 0.0268(11) 0.0224(10) 0.0007(8) 0.0050(8) 0.0078(10)
C43 0.0215(12) 0.0380(13) 0.0243(10) 0.0023(9) 0.0029(8) 0.0077(10)
C44 0.0316(13) 0.0454(14) 0.0215(10) 0.0079(10) 0.0035(9) 0.0143(12)
C45 0.0342(14) 0.0408(14) 0.0258(11) 0.0093(10) 0.0123(10) 0.0104(12)
C46 0.0220(12) 0.0398(14) 0.0305(11) 0.0050(10) 0.0102(9) 0.0063(11)
C47 0.0199(11) 0.0357(12) 0.0255(10) 0.0037(9) 0.0037(8) 0.0105(10)

loop_
_atom_type_symbol
_atom_type_description
_atom_type_scat_dispersion_real
_atom_type_scat_dispersion_imag
_atom_type_scat_source
C C 0.0033 0.0016 'International Tables Vol C Tables 4.2.6.8 and 6.1.1.4'
H H 0.0000 0.0000 'International Tables Vol C Tables 4.2.6.8 and 6.1.1.4'
O O 0.0106 0.0060 'International Tables Vol C Tables 4.2.6.8 and 6.1.1.4'
Cl Cl 0.1484 0.1585 'International Tables Vol C Tables 4.2.6.8 and 6.1.1.4'
Ti Ti 0.2776 0.4457 'International Tables Vol C Tables 4.2.6.8 and 6.1.1.4'

loop_
_geom_angle_atom_site_label_1
_geom_angle_atom_site_label_2
_geom_angle_atom_site_label_3
_geom_angle
O1 Ti1 Cl1 103.98(5)
O1 Ti1 Cl2 102.78(5)
Cl1 Ti1 Cl2 104.08(3)
O1 Ti1 C1 92.76(8)
Cl1 Ti1 C1 107.28(6)
Cl2 Ti1 C1 140.25(6)
O1 Ti1 C2 92.61(7)
Cl1 Ti1 C2 140.55(6)
Cl2 Ti1 C2 106.75(6)
C1 Ti1 C2 35.29(7)
O1 Ti1 C4 149.52(7)
Cl1 Ti1 C4 95.49(5)
Cl2 Ti1 C4 94.76(5)
C1 Ti1 C4 58.74(8)
C2 Ti1 C4 58.20(7)
O1 Ti1 C5 123.94(7)
Cl1 Ti1 C5 84.46(5)
Cl2 Ti1 C5 129.18(6)
C1 Ti1 C5 34.51(8)
C2 Ti1 C5 56.97(7)
C4 Ti1 C5 34.49(7)
O1 Ti1 C3 122.43(7)
Cl1 Ti1 C3 130.57(5)
Cl2 Ti1 C3 82.77(5)
C1 Ti1 C3 58.30(7)
C2 Ti1 C3 34.43(8)
C4 Ti1 C3 35.24(7)
C5 Ti1 C3 57.00(7)
C30 O1 Ti1 154.61(12)
C5 C1 C2 107.6(2)
C5 C1 Ti1 76.72(12)
C2 C1 Ti1 74.06(11)
C3 C2 C1 109.21(19)
C3 C2 C6 122.7(2)
C1 C2 C6 127.9(2)
C3 C2 Ti1 75.31(11)
C1 C2 Ti1 70.66(11)
C6 C2 Ti1 124.03(13)
C2 C3 C4 106.90(18)
C2 C3 C17 119.35(19)
C4 C3 C17 133.6(2)
C2 C3 Ti1 70.26(11)
C4 C3 Ti1 71.05(10)
C17 C3 Ti1 126.57(13)
C5 C4 C3 106.52(19)
C5 C4 C18 118.06(18)
C3 C4 C18 135.42(19)
C5 C4 Ti1 73.83(11)
C3 C4 Ti1 73.71(11)
C18 C4 Ti1 117.16(12)
C1 C5 C4 109.15(18)
C1 C5 C29 128.6(2)
C4 C5 C29 122.0(2)
C1 C5 Ti1 68.77(11)
C4 C5 Ti1 71.67(11)
C29 C5 Ti1 130.62(13)
C7 C6 C11 121.0(2)
C7 C6 C2 121.1(2)
C11 C6 C2 117.6(2)
C8 C7 C6 120.3(3)
C7 C8 C9 119.3(3)
C10 C9 C8 120.9(2)
C9 C10 C11 121.4(3)
C6 C11 C10 117.0(2)
C6 C11 C12 120.78(19)
C10 C11 C12 122.0(2)
C13 C12 C17 117.5(2)
C13 C12 C11 121.3(2)
C17 C12 C11 121.2(2)
C14 C13 C12 122.3(2)
C13 C14 C15 119.8(2)
C16 C15 C14 119.7(3)
C15 C16 C17 121.8(2)
C16 C17 C12 118.37(19)
C16 C17 C3 123.7(2)
C12 C17 C3 117.9(2)
C19 C18 C23 118.3(2)
C19 C18 C4 123.64(19)
C23 C18 C4 117.91(19)
C20 C19 C18 121.3(2)
C19 C20 C21 120.0(2)
C22 C21 C20 119.5(2)
C21 C22 C23 122.0(2)
C22 C23 C18 118.3(2)
C22 C23 C24 121.2(2)
C18 C23 C24 120.4(2)
C29 C24 C25 117.7(2)
C29 C24 C23 120.15(19)
C25 C24 C23 122.0(2)
C26 C25 C24 120.8(2)
C27 C26 C25 120.9(2)
C26 C27 C28 119.7(2)
C27 C28 C29 119.9(2)
C24 C29 C28 120.8(2)
C24 C29 C5 117.97(19)
C28 C29 C5 120.9(2)
O1 C30 C35 120.18(19)
O1 C30 C31 118.01(19)
C35 C30 C31 121.8(2)
C32 C31 C30 118.3(2)
C32 C31 C36 119.5(2)
C30 C31 C36 122.2(2)
C33 C32 C31 120.7(2)
C34 C33 C32 120.4(2)
C33 C34 C35 121.3(2)
C34 C35 C30 117.4(2)
C34 C35 C42 119.3(2)
C30 C35 C42 123.2(2)
C37 C36 C41 118.2(2)
C37 C36 C31 120.8(2)
C41 C36 C31 120.9(2)
C36 C37 C38 120.8(3)
C39 C38 C37 120.0(3)
C40 C39 C38 120.0(3)
C39 C40 C41 120.3(3)
C36 C41 C40 120.7(2)
C43 C42 C47 117.9(2)
C43 C42 C35 122.7(2)
C47 C42 C35 119.4(2)
C44 C43 C42 120.8(2)
C45 C44 C43 120.3(2)
C46 C45 C44 119.7(2)
C45 C46 C47 120.1(2)
C46 C47 C42 121.1(2)
C49 C48 C53 120.0
C49 C48 C54 120.9(5)
C53 C48 C54 119.1(5)
C48 C49 C50 120.0
C51 C50 C49 120.0
C52 C51 C50 120.0
C51 C52 C53 120.0
C52 C53 C48 120.0

loop_
_geom_bond_atom_site_label_1
_geom_bond_atom_site_label_2
_geom_bond_distance
Ti1 O1 1.7913(15)
Ti1 Cl1 2.2509(6)
Ti1 Cl2 2.2570(7)
Ti1 C1 2.321(2)
Ti1 C2 2.3651(19)
Ti1 C4 2.395(2)
Ti1 C5 2.423(2)
Ti1 C3 2.4306(19)
O1 C30 1.360(3)
C1 C5 1.411(3)
C1 C2 1.421(3)
C2 C3 1.421(3)
C2 C6 1.454(3)
C3 C4 1.461(3)
C3 C17 1.464(3)
C4 C5 1.429(3)
C4 C18 1.463(3)
C5 C29 1.454(3)
C6 C7 1.398(4)
C6 C11 1.409(3)
C7 C8 1.387(4)
C8 C9 1.393(4)
C9 C10 1.371(5)
C10 C11 1.416(3)
C11 C12 1.458(4)
C12 C13 1.415(3)
C12 C17 1.429(3)
C13 C14 1.364(4)
C14 C15 1.390(4)
C15 C16 1.382(3)
C16 C17 1.397(3)
C18 C19 1.407(3)
C18 C23 1.428(3)
C19 C20 1.379(3)
C20 C21 1.391(3)
C21 C22 1.382(4)
C22 C23 1.395(4)
C23 C24 1.475(3)
C24 C29 1.398(3)
C24 C25 1.413(3)
C25 C26 1.381(4)
C26 C27 1.379(4)
C27 C28 1.385(3)
C28 C29 1.405(3)
C30 C35 1.410(3)
C30 C31 1.409(3)
C31 C32 1.391(3)
C31 C36 1.485(3)
C32 C33 1.388(4)
C33 C34 1.381(4)
C34 C35 1.398(4)
C35 C42 1.489(3)
C36 C37 1.391(3)
C36 C41 1.388(3)
C37 C38 1.389(4)
C38 C39 1.375(4)
C39 C40 1.372(4)
C40 C41 1.389(4)
C42 C43 1.396(3)
C42 C47 1.402(3)
C43 C44 1.392(3)
C44 C45 1.386(4)
C45 C46 1.384(4)
C46 C47 1.387(3)
C48 C49 1.3900
C48 C53 1.3900
C48 C54 1.767(13)
C49 C50 1.3900
C50 C51 1.3900
C51 C52 1.3900
C52 C53 1.3900

loop_
_geom_torsion_atom_site_label_1
_geom_torsion_atom_site_label_2
_geom_torsion_atom_site_label_3
_geom_torsion_atom_site_label_4
_geom_torsion
Cl1 Ti1 O1 C30 144.1(3)
Cl2 Ti1 O1 C30 -107.6(3)
C1 Ti1 O1 C30 35.6(3)
C2 Ti1 O1 C30 0.2(3)
C4 Ti1 O1 C30 16.0(4)
C5 Ti1 O1 C30 51.4(3)
C3 Ti1 O1 C30 -18.1(3)
O1 Ti1 C1 C5 156.44(12)
Cl1 Ti1 C1 C5 50.87(12)
Cl2 Ti1 C1 C5 -89.71(13)
C2 Ti1 C1 C5 -112.95(18)
C4 Ti1 C1 C5 -35.03(11)
C3 Ti1 C1 C5 -76.61(13)
O1 Ti1 C1 C2 -90.62(13)
Cl1 Ti1 C1 C2 163.82(12)
Cl2 Ti1 C1 C2 23.23(18)
C4 Ti1 C1 C2 77.92(14)
C5 Ti1 C1 C2 112.95(18)
C3 Ti1 C1 C2 36.34(13)
C5 C1 C2 C3 4.1(2)
Ti1 C1 C2 C3 -65.99(14)
C5 C1 C2 C6 -171.35(18)
Ti1 C1 C2 C6 118.6(2)
C5 C1 C2 Ti1 70.06(13)
O1 Ti1 C2 C3 -152.00(12)
Cl1 Ti1 C2 C3 92.14(14)
Cl2 Ti1 C2 C3 -47.82(12)
C1 Ti1 C2 C3 116.91(18)
C4 Ti1 C2 C3 37.33(11)
C5 Ti1 C2 C3 78.42(13)
O1 Ti1 C2 C1 91.09(13)
Cl1 Ti1 C2 C1 -24.76(18)
Cl2 Ti1 C2 C1 -164.73(12)
C4 Ti1 C2 C1 -79.58(14)
C5 Ti1 C2 C1 -38.48(13)
C3 Ti1 C2 C1 -116.91(18)
O1 Ti1 C2 C6 -32.2(2)
Cl1 Ti1 C2 C6 -148.09(15)
Cl2 Ti1 C2 C6 71.95(19)
C1 Ti1 C2 C6 -123.3(3)
C4 Ti1 C2 C6 157.1(2)
C5 Ti1 C2 C6 -161.8(2)
C3 Ti1 C2 C6 119.8(2)
C1 C2 C3 C4 1.0(2)
C6 C2 C3 C4 176.73(17)
Ti1 C2 C3 C4 -61.99(13)
C1 C2 C3 C17 -175.37(17)
C6 C2 C3 C17 0.3(3)
Ti1 C2 C3 C17 121.63(17)
C1 C2 C3 Ti1 63.01(13)
C6 C2 C3 Ti1 -121.28(18)
O1 Ti1 C3 C2 33.75(14)
Cl1 Ti1 C3 C2 -123.30(11)
Cl2 Ti1 C3 C2 134.33(12)
C1 Ti1 C3 C2 -37.26(12)
C4 Ti1 C3 C2 -116.73(17)
C5 Ti1 C3 C2 -78.35(13)
O1 Ti1 C3 C4 150.48(12)
Cl1 Ti1 C3 C4 -6.57(15)
Cl2 Ti1 C3 C4 -108.94(12)
C1 Ti1 C3 C4 79.47(13)
C2 Ti1 C3 C4 116.73(17)
C5 Ti1 C3 C4 38.38(12)
O1 Ti1 C3 C17 -78.7(2)
Cl1 Ti1 C3 C17 124.24(17)
Cl2 Ti1 C3 C17 21.87(18)
C1 Ti1 C3 C17 -149.7(2)
C2 Ti1 C3 C17 -112.5(2)
C4 Ti1 C3 C17 130.8(2)
C5 Ti1 C3 C17 169.2(2)
C2 C3 C4 C5 -5.6(2)
C17 C3 C4 C5 170.0(2)
Ti1 C3 C4 C5 -67.09(13)
C2 C3 C4 C18 173.9(2)
C17 C3 C4 C18 -10.5(4)
Ti1 C3 C4 C18 112.4(2)
C2 C3 C4 Ti1 61.48(13)
C17 C3 C4 Ti1 -122.9(2)
O1 Ti1 C4 C5 58.08(18)
Cl1 Ti1 C4 C5 -71.86(11)
Cl2 Ti1 C4 C5 -176.53(11)
C1 Ti1 C4 C5 35.05(12)
C2 Ti1 C4 C5 76.70(13)
C3 Ti1 C4 C5 113.15(17)
O1 Ti1 C4 C3 -55.07(19)
Cl1 Ti1 C4 C3 174.99(11)
Cl2 Ti1 C4 C3 70.32(12)
C1 Ti1 C4 C3 -78.10(13)
C2 Ti1 C4 C3 -36.45(12)
C5 Ti1 C4 C3 -113.15(17)
O1 Ti1 C4 C18 171.77(14)
Cl1 Ti1 C4 C18 41.84(15)
Cl2 Ti1 C4 C18 -62.84(15)
C1 Ti1 C4 C18 148.74(17)
C2 Ti1 C4 C18 -169.61(18)
C5 Ti1 C4 C18 113.69(19)
C3 Ti1 C4 C18 -133.2(2)
C2 C1 C5 C4 -7.7(2)
Ti1 C1 C5 C4 60.53(13)
C2 C1 C5 C29 166.07(18)
Ti1 C1 C5 C29 -125.70(19)
C2 C1 C5 Ti1 -68.24(13)
C3 C4 C5 C1 8.3(2)
C18 C4 C5 C1 -171.33(16)
Ti1 C4 C5 C1 -58.75(13)
C3 C4 C5 C29 -166.00(17)
C18 C4 C5 C29 14.4(3)
Ti1 C4 C5 C29 126.99(17)
C3 C4 C5 Ti1 67.01(12)
C18 C4 C5 Ti1 -112.59(16)
O1 Ti1 C5 C1 -28.77(14)
Cl1 Ti1 C5 C1 -131.91(12)
Cl2 Ti1 C5 C1 124.42(11)
C2 Ti1 C5 C1 39.38(12)
C4 Ti1 C5 C1 119.96(17)
C3 Ti1 C5 C1 80.71(13)
O1 Ti1 C5 C4 -148.73(11)
Cl1 Ti1 C5 C4 108.13(11)
Cl2 Ti1 C5 C4 4.47(14)
C1 Ti1 C5 C4 -119.96(17)
C2 Ti1 C5 C4 -80.58(13)
C3 Ti1 C5 C4 -39.25(11)
O1 Ti1 C5 C29 94.5(2)
Cl1 Ti1 C5 C29 -8.7(2)
Cl2 Ti1 C5 C29 -112.34(19)
C1 Ti1 C5 C29 123.2(3)
C2 Ti1 C5 C29 162.6(2)
C4 Ti1 C5 C29 -116.8(3)
C3 Ti1 C5 C29 -156.0(2)
C3 C2 C6 C7 -173.65(19)
C1 C2 C6 C7 1.2(3)
Ti1 C2 C6 C7 92.4(2)
C3 C2 C6 C11 0.2(3)
C1 C2 C6 C11 175.05(19)
Ti1 C2 C6 C11 -93.8(2)
C11 C6 C7 C8 -1.1(3)
C2 C6 C7 C8 172.5(2)
C6 C7 C8 C9 -1.1(4)
C7 C8 C9 C10 1.8(4)
C8 C9 C10 C11 -0.3(4)
C7 C6 C11 C10 2.5(3)
C2 C6 C11 C10 -171.32(19)
C7 C6 C11 C12 177.48(19)
C2 C6 C11 C12 3.6(3)
C9 C10 C11 C6 -1.9(3)
C9 C10 C11 C12 -176.8(2)
C6 C11 C12 C13 174.4(2)
C10 C11 C12 C13 -10.9(3)
C6 C11 C12 C17 -8.3(3)
C10 C11 C12 C17 166.5(2)
C17 C12 C13 C14 -3.5(3)
C11 C12 C13 C14 173.9(2)
C12 C13 C14 C15 -2.6(4)
C13 C14 C15 C16 3.6(4)
C14 C15 C16 C17 1.8(3)
C15 C16 C17 C12 -8.0(3)
C15 C16 C17 C3 174.78(19)
C13 C12 C17 C16 8.7(3)
C11 C12 C17 C16 -168.80(19)
C13 C12 C17 C3 -173.98(19)
C11 C12 C17 C3 8.6(3)
C2 C3 C17 C16 172.54(18)
C4 C3 C17 C16 -2.7(3)
Ti1 C3 C17 C16 -101.2(2)
C2 C3 C17 C12 -4.7(3)
C4 C3 C17 C12 -179.9(2)
Ti1 C3 C17 C12 81.6(2)
C5 C4 C18 C19 155.53(18)
C3 C4 C18 C19 -23.9(3)
Ti1 C4 C18 C19 70.2(2)
C5 C4 C18 C23 -19.7(3)
C3 C4 C18 C23 160.8(2)
Ti1 C4 C18 C23 -105.09(17)
C23 C18 C19 C20 -7.0(3)
C4 C18 C19 C20 177.78(18)
C18 C19 C20 C21 0.1(3)
C19 C20 C21 C22 4.7(3)
C20 C21 C22 C23 -2.5(4)
C21 C22 C23 C18 -4.4(3)
C21 C22 C23 C24 170.9(2)
C19 C18 C23 C22 8.9(3)
C4 C18 C23 C22 -175.54(18)
C19 C18 C23 C24 -166.41(17)
C4 C18 C23 C24 9.1(3)
C22 C23 C24 C29 -167.4(2)
C18 C23 C24 C29 7.8(3)
C22 C23 C24 C25 8.9(3)
C18 C23 C24 C25 -175.90(19)
C29 C24 C25 C26 2.6(3)
C23 C24 C25 C26 -173.8(2)
C24 C25 C26 C27 0.7(4)
C25 C26 C27 C28 -2.7(4)
C26 C27 C28 C29 1.4(3)
C25 C24 C29 C28 -3.9(3)
C23 C24 C29 C28 172.56(19)
C25 C24 C29 C5 170.06(18)
C23 C24 C29 C5 -13.5(3)
C27 C28 C29 C24 2.0(3)
C27 C28 C29 C5 -171.78(19)
C1 C5 C29 C24 -170.64(19)
C4 C5 C29 C24 2.4(3)
Ti1 C5 C29 C24 95.1(2)
C1 C5 C29 C28 3.3(3)
C4 C5 C29 C28 176.32(19)
Ti1 C5 C29 C28 -91.0(2)
Ti1 O1 C30 C35 -88.0(3)
Ti1 O1 C30 C31 89.4(3)
O1 C30 C31 C32 -173.21(18)
C35 C30 C31 C32 4.2(3)
O1 C30 C31 C36 7.6(3)
C35 C30 C31 C36 -174.98(19)
C30 C31 C32 C33 -1.8(3)
C36 C31 C32 C33 177.4(2)
C31 C32 C33 C34 -1.6(4)
C32 C33 C34 C35 2.8(4)
C33 C34 C35 C30 -0.5(3)
C33 C34 C35 C42 177.3(2)
O1 C30 C35 C34 174.33(18)
C31 C30 C35 C34 -3.0(3)
O1 C30 C35 C42 -3.4(3)
C31 C30 C35 C42 179.25(18)
C32 C31 C36 C37 57.3(3)
C30 C31 C36 C37 -123.5(2)
C32 C31 C36 C41 -118.6(3)
C30 C31 C36 C41 60.5(3)
C41 C36 C37 C38 0.0(4)
C31 C36 C37 C38 -176.0(2)
C36 C37 C38 C39 0.4(4)
C37 C38 C39 C40 -0.2(4)
C38 C39 C40 C41 -0.5(4)
C37 C36 C41 C40 -0.6(4)
C31 C36 C41 C40 175.4(2)
C39 C40 C41 C36 0.9(4)
C34 C35 C42 C43 139.2(2)
C30 C35 C42 C43 -43.1(3)
C34 C35 C42 C47 -39.2(3)
C30 C35 C42 C47 138.5(2)
C47 C42 C43 C44 -0.3(4)
C35 C42 C43 C44 -178.7(2)
C42 C43 C44 C45 1.0(4)
C43 C44 C45 C46 -1.1(4)
C44 C45 C46 C47 0.6(4)
C45 C46 C47 C42 0.1(4)
C43 C42 C47 C46 -0.2(4)
C35 C42 C47 C46 178.2(2)
C53 C48 C49 C50 0.0
C54 C48 C49 C50 180.0(6)
C48 C49 C50 C51 0.0
C49 C50 C51 C52 0.0
C50 C51 C52 C53 0.0
C51 C52 C53 C48 0.0
C49 C48 C53 C52 0.0
C54 C48 C53 C52 -180.0(5)
